data_7102170
loop_
_publ_author_name
'Lee, Yui-Bing'
'Wong, Wing-Tak'

_publ_section_title
;
 Synthesis and characterisation of high-nuclearity osmium-silver
 mixed-metal clusters.
;
_journal_issue 38
_journal_name_full 'Chemical communications (Cambridge, England)'
_journal_page_first 3924
_journal_page_last 3926
_journal_paper_doi 10.1039/b709860j
_journal_year 2007
_chemical_formula_moiety 'C37 H30 Cl Ir O3 P2 '
_chemical_formula_sum 'C37 H30 Cl Ir O3 P2'
_chemical_formula_weight 812.26
_space_group_IT_number 2
_symmetry_cell_setting triclinic
_symmetry_Int_Tables_number 2
_symmetry_space_group_name_Hall '-P 1'
_symmetry_space_group_name_H-M 'P -1'
_audit_creation_date 2007-02-01
_audit_creation_method 'by CrystalStructure 3.6.0'
_cell_angle_alpha 96.101(2)
_cell_angle_beta 91.039(2)
_cell_angle_gamma 93.565(2)
_cell_formula_units_Z 2
_cell_length_a 9.7904(13)
_cell_length_b 9.9440(13)
_cell_length_c 17.248(2)
_cell_measurement_reflns_used 10516
_cell_measurement_temperature 301(1)
_cell_measurement_theta_max 27.5
_cell_measurement_theta_min 1.2
_cell_volume 1666.0(4)
_computing_cell_refinement 'SAINT (Bruker, 1999)'
_computing_data_collection 'SMART (Bruker, 1998)'
_computing_data_reduction 'SAINT & CrystalStructure (Rigaku/MSC and Rigaku Corporation, 2004)'
_computing_molecular_graphics 'ORTEP-II (Johnson, 1976)'
_computing_publication_material 'CrystalStructure 3.6.0'
_computing_structure_refinement 'CRYSTALS (Watkin et al., 1996)'
_computing_structure_solution 'DIRDIF99-PATTY (Beurskens et al., 1999)'
_diffrn_measured_fraction_theta_full 0.9451
_diffrn_measured_fraction_theta_max 0.9451
_diffrn_measurement_device_type CCD
_diffrn_measurement_method \w
_diffrn_radiation_type 'Mo K\a'
_diffrn_radiation_wavelength 0.7107
_diffrn_reflns_av_R_equivalents 0.031
_diffrn_reflns_limit_h_max 11
_diffrn_reflns_limit_h_min -12
_diffrn_reflns_limit_k_max 12
_diffrn_reflns_limit_k_min -11
_diffrn_reflns_limit_l_max 14
_diffrn_reflns_limit_l_min -22
_diffrn_reflns_number 10516
_diffrn_reflns_theta_full 27.49
_diffrn_reflns_theta_max 27.49
_exptl_absorpt_coefficient_mu 4.230
_exptl_absorpt_correction_T_max 0.959
_exptl_absorpt_correction_T_min 0.717
_exptl_absorpt_correction_type none
_exptl_crystal_colour brown
_exptl_crystal_density_diffrn 1.619
_exptl_crystal_density_method 'not measured'
_exptl_crystal_description block
_exptl_crystal_F_000 800.00
_exptl_crystal_size_max 0.20
_exptl_crystal_size_mid 0.07
_exptl_crystal_size_min 0.01
_refine_diff_density_max 2.03
_refine_diff_density_min -0.58
_refine_ls_extinction_method none
_refine_ls_goodness_of_fit_ref 1.085
_refine_ls_hydrogen_treatment constr
_refine_ls_number_parameters 434
_refine_ls_number_reflns 6122
_refine_ls_R_factor_gt 0.0320
_refine_ls_shift/su_max 0.0360
_refine_ls_structure_factor_coef F
_refine_ls_weighting_details 'w = 1/[0.0002Fo^2^ + \s(Fo^2^) + 0.0025]'
_refine_ls_weighting_scheme calc
_refine_ls_wR_factor_ref 0.0360
_reflns_number_gt 6109
_reflns_number_total 7236
_reflns_threshold_expression F^2^>2.0\s(F^2^)
_cod_data_source_file b709860j.txt
_cod_data_source_block '_compound-3'
_cod_original_formula_sum 'C37 H30 Cl Ir O3 P2 '
_cod_database_code 7102170

loop_
_symmetry_equiv_pos_site_id
_symmetry_equiv_pos_as_xyz
1 +X,+Y,+Z
2 -X,-Y,-Z

loop_
_atom_site_label
_atom_site_type_symbol
_atom_site_fract_x
_atom_site_fract_y
_atom_site_fract_z
_atom_site_U_iso_or_equiv
_atom_site_adp_type
_atom_site_occupancy
_atom_site_symmetry_multiplicity
_atom_site_calc_flag
_atom_site_refinement_flags
_atom_site_disorder_assembly
_atom_site_disorder_group
Ir(1) Ir 0.79079(2) 0.76085(2) 0.265520(10) 0.03648(5) Uani 1.00 1 d . . .
Cl(1) Cl 0.8837(3) 0.5578(4) 0.2148(2) 0.0519(8) Uani 0.59 1 d P A 1
Cl(2) Cl 0.9708(9) 0.8545(6) 0.3558(4) 0.085(2) Uani 0.41 1 d P A 2
P(1) P 0.68081(12) 0.65506(12) 0.36620(7) 0.0354(3) Uani 1.00 1 d . . .
P(2) P 0.87779(13) 0.86345(13) 0.15726(7) 0.0418(3) Uani 1.00 1 d . . .
O(1) O 1.021(1) 0.875(2) 0.3753(8) 0.123(6) Uiso 0.59 1 d P A 1
O(2) O 0.919(2) 0.5078(13) 0.2084(9) 0.094(6) Uiso 0.41 1 d P A 2
O(3) O 0.6070(4) 0.7735(5) 0.2119(3) 0.071(1) Uani 1.00 1 d . . .
O(4) O 0.6311(4) 0.8883(4) 0.2731(2) 0.0573(12) Uani 1.00 1 d . . .
C(1) C 0.6834(5) 0.7590(5) 0.4598(3) 0.0400(13) Uani 1.00 1 d . . .
C(2) C 0.6833(8) 0.8968(6) 0.4626(4) 0.080(2) Uani 1.00 1 d . . .
C(3) C 0.6841(11) 0.9766(7) 0.5333(4) 0.114(3) Uani 1.00 1 d . . .
C(4) C 0.6897(8) 0.9194(7) 0.6019(4) 0.087(3) Uani 1.00 1 d . . .
C(5) C 0.6893(7) 0.7833(7) 0.6001(3) 0.068(2) Uani 1.00 1 d . . .
C(6) C 0.6876(6) 0.7019(6) 0.5297(3) 0.055(2) Uani 1.00 1 d . . .
C(7) C 0.7487(5) 0.4962(5) 0.3878(3) 0.0411(13) Uani 1.00 1 d . . .
C(8) C 0.8877(6) 0.4918(6) 0.4018(3) 0.060(2) Uani 1.00 1 d . . .
C(9) C 0.9430(7) 0.3712(7) 0.4162(4) 0.074(2) Uani 1.00 1 d . . .
C(10) C 0.8594(8) 0.2553(7) 0.4163(4) 0.075(2) Uani 1.00 1 d . . .
C(11) C 0.7230(7) 0.2582(6) 0.4037(4) 0.071(2) Uani 1.00 1 d . . .
C(12) C 0.6660(6) 0.3793(5) 0.3894(3) 0.055(2) Uani 1.00 1 d . . .
C(13) C 0.5024(5) 0.6102(5) 0.3402(3) 0.0407(13) Uani 1.00 1 d . . .
C(14) C 0.3981(5) 0.6498(6) 0.3891(3) 0.054(2) Uani 1.00 1 d . . .
C(15) C 0.2627(6) 0.6111(7) 0.3679(5) 0.075(2) Uani 1.00 1 d . . .
C(16) C 0.2328(7) 0.5300(8) 0.2996(5) 0.081(2) Uani 1.00 1 d . . .
C(17) C 0.3365(7) 0.4885(7) 0.2516(4) 0.072(2) Uani 1.00 1 d . . .
C(18) C 0.4717(6) 0.5295(6) 0.2708(3) 0.056(2) Uani 1.00 1 d . . .
C(19) C 0.8642(6) 0.7479(5) 0.0682(3) 0.048(2) Uani 1.00 1 d . . .
C(20) C 0.7457(7) 0.6655(7) 0.0512(4) 0.074(2) Uani 1.00 1 d . . .
C(21) C 0.7355(9) 0.5714(8) -0.0149(4) 0.089(3) Uani 1.00 1 d . . .
C(22) C 0.8458(10) 0.5615(8) -0.0631(4) 0.087(3) Uani 1.00 1 d . . .
C(23) C 0.9637(9) 0.6441(8) -0.0486(4) 0.079(2) Uani 1.00 1 d . . .
C(24) C 0.9716(7) 0.7363(6) 0.0171(3) 0.060(2) Uani 1.00 1 d . . .
C(25) C 0.7869(6) 1.0102(5) 0.1361(3) 0.049(2) Uani 1.00 1 d . . .
C(26) C 0.7287(7) 1.0213(6) 0.0640(3) 0.064(2) Uani 1.00 1 d . . .
C(27) C 0.6600(8) 1.1347(8) 0.0503(5) 0.089(3) Uani 1.00 1 d . . .
C(28) C 0.6509(8) 1.2363(7) 0.1093(5) 0.088(3) Uani 1.00 1 d . . .
C(29) C 0.7100(8) 1.2287(6) 0.1815(4) 0.083(2) Uani 1.00 1 d . . .
C(30) C 0.7768(7) 1.1149(6) 0.1954(4) 0.069(2) Uani 1.00 1 d . . .
C(31) C 1.0584(5) 0.9187(5) 0.1657(3) 0.048(1) Uani 1.00 1 d . . .
C(32) C 1.1093(7) 1.0452(6) 0.1477(3) 0.065(2) Uani 1.00 1 d . . .
C(33) C 1.2505(7) 1.0778(7) 0.1532(4) 0.077(2) Uani 1.00 1 d . . .
C(34) C 1.3395(7) 0.9885(7) 0.1760(4) 0.072(2) Uani 1.00 1 d . . .
C(35) C 1.2893(6) 0.8637(7) 0.1942(4) 0.067(2) Uani 1.00 1 d . . .
C(36) C 1.1504(6) 0.8291(6) 0.1899(3) 0.056(2) Uani 1.00 1 d . . .
C(37) C 0.9419(11) 0.8189(13) 0.3321(7) 0.052(3) Uiso 0.59 1 d P A 1
C(38) C 0.880(2) 0.609(2) 0.2329(13) 0.075(8) Uiso 0.41 1 d P A 2
H(1) H 0.6827 0.9382 0.4154 0.096 Uiso 1.00 1 c R . .
H(2) H 0.6807 1.0721 0.5342 0.136 Uiso 1.00 1 c R . .
H(3) H 0.6938 0.9750 0.6504 0.104 Uiso 1.00 1 c R . .
H(4) H 0.6903 0.7430 0.6477 0.081 Uiso 1.00 1 c R . .
H(5) H 0.6892 0.6064 0.5293 0.066 Uiso 1.00 1 c R . .
H(6) H 0.9459 0.5718 0.4015 0.072 Uiso 1.00 1 c R . .
H(7) H 1.0386 0.3690 0.4259 0.089 Uiso 1.00 1 c R . .
H(8) H 0.8975 0.1726 0.4253 0.090 Uiso 1.00 1 c R . .
H(9) H 0.6655 0.1779 0.4046 0.085 Uiso 1.00 1 c R . .
H(10) H 0.5700 0.3808 0.3807 0.066 Uiso 1.00 1 c R . .
H(11) H 0.4192 0.7036 0.4372 0.064 Uiso 1.00 1 c R . .
H(12) H 0.1910 0.6406 0.4007 0.090 Uiso 1.00 1 c R . .
H(13) H 0.1403 0.5025 0.2853 0.097 Uiso 1.00 1 c R . .
H(14) H 0.3150 0.4311 0.2049 0.087 Uiso 1.00 1 c R . .
H(15) H 0.5426 0.5027 0.2368 0.067 Uiso 1.00 1 c R . .
H(16) H 0.6705 0.6733 0.0850 0.089 Uiso 1.00 1 c R . .
H(17) H 0.6541 0.5152 -0.0264 0.107 Uiso 1.00 1 c R . .
H(18) H 0.8405 0.4960 -0.1075 0.105 Uiso 1.00 1 c R . .
H(19) H 1.0380 0.6376 -0.0832 0.095 Uiso 1.00 1 c R . .
H(20) H 1.0527 0.7934 0.0277 0.073 Uiso 1.00 1 c R . .
H(21) H 0.7356 0.9503 0.0231 0.077 Uiso 1.00 1 c R . .
H(22) H 0.6199 1.1415 0.0004 0.106 Uiso 1.00 1 c R . .
H(23) H 0.6028 1.3136 0.1004 0.106 Uiso 1.00 1 c R . .
H(24) H 0.7050 1.3014 0.2216 0.099 Uiso 1.00 1 c R . .
H(25) H 0.8159 1.1083 0.2455 0.083 Uiso 1.00 1 c R . .
H(26) H 1.0488 1.1087 0.1318 0.077 Uiso 1.00 1 c R . .
H(27) H 1.2852 1.1640 0.1407 0.092 Uiso 1.00 1 c R . .
H(28) H 1.4351 1.0123 0.1794 0.087 Uiso 1.00 1 c R . .
H(29) H 1.3507 0.8007 0.2098 0.080 Uiso 1.00 1 c R . .
H(30) H 1.1170 0.7432 0.2035 0.067 Uiso 1.00 1 c R . .

loop_
_atom_site_aniso_label
_atom_site_aniso_U_11
_atom_site_aniso_U_22
_atom_site_aniso_U_33
_atom_site_aniso_U_12
_atom_site_aniso_U_13
_atom_site_aniso_U_23
Ir(1) 0.03816(10) 0.03873(10) 0.03325(10) 0.00438(7) 0.00482(7) 0.00539(7)
Cl(1) 0.062(2) 0.048(2) 0.046(1) 0.005(1) 0.0090(11) 0.0065(13)
Cl(2) 0.108(5) 0.079(4) 0.064(4) -0.018(4) 0.028(3) -0.000(3)
P(1) 0.0358(6) 0.0354(6) 0.0351(6) 0.0037(5) 0.0036(5) 0.0027(5)
P(2) 0.0489(7) 0.0419(7) 0.0353(6) 0.0043(6) 0.0071(5) 0.0058(5)
O(3) 0.048(2) 0.099(4) 0.071(3) 0.010(2) -0.001(2) 0.030(3)
O(4) 0.061(2) 0.058(2) 0.058(2) 0.019(2) 0.016(2) 0.018(2)
C(1) 0.042(3) 0.041(3) 0.035(2) -0.001(2) 0.003(2) -0.001(2)
C(2) 0.146(7) 0.044(3) 0.049(3) 0.008(4) 0.023(4) 0.002(3)
C(3) 0.234(11) 0.043(4) 0.062(4) 0.008(5) 0.027(6) -0.008(3)
C(4) 0.131(7) 0.078(5) 0.045(4) -0.011(5) 0.016(4) -0.015(3)
C(5) 0.087(5) 0.076(4) 0.038(3) -0.007(4) 0.001(3) 0.006(3)
C(6) 0.066(4) 0.053(3) 0.048(3) 0.004(3) 0.005(3) 0.007(3)
C(7) 0.050(3) 0.040(3) 0.036(2) 0.008(2) 0.007(2) 0.007(2)
C(8) 0.048(3) 0.065(4) 0.070(4) 0.009(3) 0.003(3) 0.020(3)
C(9) 0.058(4) 0.082(5) 0.091(5) 0.031(3) 0.005(3) 0.030(4)
C(10) 0.101(5) 0.061(4) 0.070(4) 0.038(4) 0.007(4) 0.023(3)
C(11) 0.091(5) 0.044(3) 0.081(4) 0.008(3) 0.005(4) 0.020(3)
C(12) 0.056(3) 0.047(3) 0.062(3) 0.004(3) 0.001(3) 0.013(3)
C(13) 0.038(2) 0.038(3) 0.047(3) 0.001(2) -0.001(2) 0.011(2)
C(14) 0.043(3) 0.057(3) 0.062(3) 0.005(2) 0.009(3) 0.013(3)
C(15) 0.044(3) 0.087(5) 0.098(5) 0.006(3) 0.005(3) 0.029(4)
C(16) 0.046(4) 0.097(5) 0.104(6) -0.010(3) -0.022(4) 0.045(5)
C(17) 0.072(4) 0.072(4) 0.070(4) -0.015(3) -0.028(4) 0.014(3)
C(18) 0.055(3) 0.060(4) 0.053(3) 0.001(3) -0.004(3) 0.008(3)
C(19) 0.062(3) 0.050(3) 0.035(3) 0.011(3) 0.002(2) 0.006(2)
C(20) 0.087(5) 0.084(5) 0.049(3) 0.001(4) 0.004(3) -0.002(3)
C(21) 0.115(7) 0.081(5) 0.066(4) -0.008(5) -0.026(4) -0.005(4)
C(22) 0.141(8) 0.075(5) 0.047(4) 0.044(5) -0.016(4) -0.008(3)
C(23) 0.108(6) 0.091(5) 0.043(3) 0.040(5) 0.010(4) 0.003(3)
C(24) 0.076(4) 0.064(4) 0.043(3) 0.016(3) 0.008(3) 0.006(3)
C(25) 0.056(3) 0.045(3) 0.047(3) 0.007(2) 0.012(2) 0.011(2)
C(26) 0.082(4) 0.064(4) 0.048(3) 0.021(3) 0.001(3) 0.010(3)
C(27) 0.106(6) 0.092(6) 0.076(5) 0.037(5) 0.004(4) 0.032(4)
C(28) 0.110(6) 0.058(4) 0.105(6) 0.030(4) 0.014(5) 0.025(4)
C(29) 0.120(6) 0.049(4) 0.082(5) 0.029(4) 0.012(4) 0.005(3)
C(30) 0.095(5) 0.052(4) 0.061(4) 0.017(3) 0.006(3) 0.005(3)
C(31) 0.050(3) 0.052(3) 0.041(3) -0.001(2) 0.009(2) 0.003(2)
C(32) 0.069(4) 0.063(4) 0.063(4) -0.007(3) 0.008(3) 0.017(3)
C(33) 0.074(4) 0.072(5) 0.083(5) -0.023(4) 0.007(4) 0.016(4)
C(34) 0.053(4) 0.094(5) 0.068(4) -0.015(4) 0.008(3) 0.008(4)
C(35) 0.053(3) 0.076(4) 0.072(4) 0.006(3) 0.010(3) 0.009(3)
C(36) 0.050(3) 0.062(4) 0.057(3) 0.001(3) 0.012(3) 0.011(3)

loop_
_atom_type_symbol
_atom_type_description
_atom_type_scat_dispersion_real
_atom_type_scat_dispersion_imag
_atom_type_scat_source
H H 0.000 0.000
;
International Tables for Crystallography
(1992, Vol. C, Table 6.1.1.4)
;
Ir Ir -1.444 7.990
;
International Tables for Crystallography
(1992, Vol. C, Tables 4.2.6.8 and 6.1.1.4)
;
P P 0.102 0.094
;
International Tables for Crystallography
(1992, Vol. C, Tables 4.2.6.8 and 6.1.1.4)
;
C C 0.003 0.002
;
International Tables for Crystallography
(1992, Vol. C, Tables 4.2.6.8 and 6.1.1.4)
;
Cl Cl 0.148 0.159
;
International Tables for Crystallography
(1992, Vol. C, Tables 4.2.6.8 and 6.1.1.4)
;
O O 0.011 0.006
;
International Tables for Crystallography
(1992, Vol. C, Tables 4.2.6.8 and 6.1.1.4)
;

loop_
_geom_angle_atom_site_label_1
_geom_angle_atom_site_label_2
_geom_angle_atom_site_label_3
_geom_angle
Cl(2) Ir(1) Cl(1) 100.6(2)
P(1) Ir(1) Cl(1) 92.29(8)
P(2) Ir(1) Cl(1) 88.59(8)
Ir(1) Cl(1) O(2) 165(1)
O(3) Ir(1) Cl(1) 108.5(1)
O(4) Ir(1) Cl(1) 150.5(1)
C(37) Ir(1) Cl(1) 94.7(4)
C(38) Ir(1) Cl(1) 6.4(6)
P(1) Ir(1) Cl(2) 90.2(2)
P(2) Ir(1) Cl(2) 95.7(2)
Ir(1) Cl(2) O(1) 172(1)
O(3) Ir(1) Cl(2) 150.8(2)
O(4) Ir(1) Cl(2) 108.8(2)
C(37) Ir(1) Cl(2) 5.9(4)
C(38) Ir(1) Cl(2) 94.3(7)
P(2) Ir(1) P(1) 173.78(4)
O(3) Ir(1) P(1) 90.0(1)
O(4) Ir(1) P(1) 85.4(1)
C(37) Ir(1) P(1) 91.0(4)
C(38) Ir(1) P(1) 92.5(6)
Ir(1) P(1) C(1) 114.4(2)
Ir(1) P(1) C(7) 115.4(2)
Ir(1) P(1) C(13) 110.6(2)
O(3) Ir(1) P(2) 83.9(1)
O(4) Ir(1) P(2) 90.8(1)
C(37) Ir(1) P(2) 95.1(4)
C(38) Ir(1) P(2) 89.0(7)
Ir(1) P(2) C(19) 112.0(2)
Ir(1) P(2) C(25) 113.2(2)
Ir(1) P(2) C(31) 114.8(2)
Ir(1) O(3) O(4) 70.5(2)
O(4) Ir(1) O(3) 42.2(2)
C(37) Ir(1) O(3) 156.7(4)
C(38) Ir(1) O(3) 114.9(6)
Ir(1) O(4) O(3) 67.3(2)
C(37) Ir(1) O(4) 114.7(4)
C(38) Ir(1) O(4) 156.8(6)
Ir(1) C(37) Cl(2) 154(1)
Ir(1) C(37) O(1) 167(1)
C(38) Ir(1) C(37) 88.4(7)
Ir(1) C(38) Cl(1) 152(2)
Ir(1) C(38) O(2) 170(1)
C(38) Cl(1) O(2) 144(2)
C(37) Cl(2) O(1) 153(2)
P(1) C(1) C(2) 120.1(4)
P(1) C(1) C(6) 121.6(4)
C(7) P(1) C(1) 104.7(2)
C(13) P(1) C(1) 106.5(2)
P(1) C(7) C(8) 119.2(4)
P(1) C(7) C(12) 122.0(4)
C(13) P(1) C(7) 104.3(2)
P(1) C(13) C(14) 121.8(4)
P(1) C(13) C(18) 118.3(4)
P(2) C(19) C(20) 119.9(4)
P(2) C(19) C(24) 121.6(4)
C(25) P(2) C(19) 105.5(2)
C(31) P(2) C(19) 104.1(2)
P(2) C(25) C(26) 122.6(4)
P(2) C(25) C(30) 118.3(4)
C(31) P(2) C(25) 106.5(2)
P(2) C(31) C(32) 123.0(4)
P(2) C(31) C(36) 118.4(4)
C(6) C(1) C(2) 118.3(5)
C(1) C(2) H(1) 119.6641
C(1) C(2) C(3) 120.7(6)
C(1) C(6) H(5) 119.8132
C(1) C(6) C(5) 120.4(5)
H(1) C(2) C(3) 119.6640
C(2) C(3) C(4) 120.6(6)
C(2) C(3) H(2) 119.7071
C(3) C(4) C(5) 119.4(6)
H(2) C(3) C(4) 119.7077
C(3) C(4) H(3) 120.3120
C(4) C(5) C(6) 120.6(6)
H(3) C(4) C(5) 120.3119
C(4) C(5) H(4) 119.6757
C(5) C(6) H(5) 119.8125
H(4) C(5) C(6) 119.6759
C(7) C(8) H(6) 119.7274
C(12) C(7) C(8) 118.7(5)
C(7) C(8) C(9) 120.5(5)
C(7) C(12) H(10) 119.8990
C(7) C(12) C(11) 120.2(5)
H(6) C(8) C(9) 119.7268
C(8) C(9) C(10) 119.9(6)
C(8) C(9) H(7) 120.0339
C(9) C(10) C(11) 120.3(6)
H(7) C(9) C(10) 120.0339
C(9) C(10) H(8) 119.8576
C(10) C(11) C(12) 120.3(6)
H(8) C(10) C(11) 119.8574
C(10) C(11) H(9) 119.8577
C(11) C(12) H(10) 119.8989
H(9) C(11) C(12) 119.8573
C(18) C(13) C(14) 119.9(5)
C(13) C(14) H(11) 119.9342
C(13) C(14) C(15) 120.1(5)
C(13) C(18) H(15) 120.3832
C(13) C(18) C(17) 119.2(5)
H(11) C(14) C(15) 119.9344
C(14) C(15) C(16) 119.8(6)
C(14) C(15) H(12) 120.0981
C(15) C(16) C(17) 120.1(6)
H(12) C(15) C(16) 120.0986
C(15) C(16) H(13) 119.9374
C(16) C(17) C(18) 120.8(6)
H(13) C(16) C(17) 119.9373
C(16) C(17) H(14) 119.6216
C(17) C(18) H(15) 120.3833
H(14) C(17) C(18) 119.6217
C(24) C(19) C(20) 118.5(5)
C(19) C(20) H(16) 119.5475
C(19) C(20) C(21) 120.9(6)
C(19) C(24) H(20) 119.1749
C(19) C(24) C(23) 121.7(6)
H(16) C(20) C(21) 119.5474
C(20) C(21) C(22) 118.7(7)
C(20) C(21) H(17) 120.6748
C(21) C(22) C(23) 121.7(6)
H(17) C(21) C(22) 120.6746
C(21) C(22) H(18) 119.1434
C(22) C(23) C(24) 118.6(7)
H(18) C(22) C(23) 119.1436
C(22) C(23) H(19) 120.7026
C(23) C(24) H(20) 119.1747
H(19) C(23) C(24) 120.7029
C(30) C(25) C(26) 119.1(5)
C(25) C(26) H(21) 119.5632
C(25) C(26) C(27) 120.9(6)
C(25) C(30) H(25) 119.9420
C(25) C(30) C(29) 120.1(6)
H(21) C(26) C(27) 119.5629
C(26) C(27) C(28) 119.2(7)
C(26) C(27) H(22) 120.4214
C(27) C(28) C(29) 121.1(7)
H(22) C(27) C(28) 120.4213
C(27) C(28) H(23) 119.4470
C(28) C(29) C(30) 119.7(6)
H(23) C(28) C(29) 119.4463
C(28) C(29) H(24) 120.1719
C(29) C(30) H(25) 119.9422
H(24) C(29) C(30) 120.1716
C(36) C(31) C(32) 118.6(5)
C(31) C(32) H(26) 120.3521
C(31) C(32) C(33) 119.3(6)
C(31) C(36) H(30) 119.5879
C(31) C(36) C(35) 120.8(6)
H(26) C(32) C(33) 120.3515
C(32) C(33) C(34) 121.5(6)
C(32) C(33) H(27) 119.2580
C(33) C(34) C(35) 119.3(6)
H(27) C(33) C(34) 119.2584
C(33) C(34) H(28) 120.3627
C(34) C(35) C(36) 120.5(6)
H(28) C(34) C(35) 120.3627
C(34) C(35) H(29) 119.7333
C(35) C(36) H(30) 119.5883
H(29) C(35) C(36) 119.7336

loop_
_geom_bond_atom_site_label_1
_geom_bond_atom_site_label_2
_geom_bond_distance
Ir(1) Cl(1) 2.356(3)
Ir(1) Cl(2) 2.405(7)
Ir(1) P(1) 2.366(1)
Ir(1) P(2) 2.368(1)
Ir(1) O(3) 2.025(4)
Ir(1) O(4) 2.070(4)
Ir(1) C(37) 1.88(1)
Ir(1) C(38) 1.83(2)
Cl(1) O(2) 0.63(1)
Cl(1) C(38) 0.57(2)
Cl(2) O(1) 0.60(2)
Cl(2) C(37) 0.57(1)
P(1) C(1) 1.821(4)
P(1) C(7) 1.823(5)
P(1) C(13) 1.812(5)
P(2) C(19) 1.816(5)
P(2) C(25) 1.821(6)
P(2) C(31) 1.817(5)
O(1) C(37) 1.14(2)
O(2) C(38) 1.14(2)
O(3) O(4) 1.475(6)
C(1) C(2) 1.367(8)
C(1) C(6) 1.386(7)
C(2) C(3) 1.382(9)
C(2) H(1) 0.9500
C(3) C(4) 1.37(1)
C(3) H(2) 0.9500
C(4) C(5) 1.35(1)
C(4) H(3) 0.9500
C(5) C(6) 1.386(8)
C(5) H(4) 0.9500
C(6) H(5) 0.9500
C(7) C(8) 1.381(7)
C(7) C(12) 1.378(7)
C(8) C(9) 1.39(1)
C(8) H(6) 0.9500
C(9) C(10) 1.37(1)
C(9) H(7) 0.9500
C(10) C(11) 1.35(1)
C(10) H(8) 0.9500
C(11) C(12) 1.401(9)
C(11) H(9) 0.9500
C(12) H(10) 0.9500
C(13) C(14) 1.386(7)
C(13) C(18) 1.385(7)
C(14) C(15) 1.388(8)
C(14) H(11) 0.9500
C(15) C(16) 1.37(1)
C(15) H(12) 0.9500
C(16) C(17) 1.38(1)
C(16) H(13) 0.9500
C(17) C(18) 1.385(9)
C(17) H(14) 0.9500
C(18) H(15) 0.9500
C(19) C(20) 1.386(9)
C(19) C(24) 1.386(8)
C(20) C(21) 1.393(9)
C(20) H(16) 0.9500
C(21) C(22) 1.38(1)
C(21) H(17) 0.9500
C(22) C(23) 1.38(1)
C(22) H(18) 0.9500
C(23) C(24) 1.378(8)
C(23) H(19) 0.9500
C(24) H(20) 0.9500
C(25) C(26) 1.377(8)
C(25) C(30) 1.388(8)
C(26) C(27) 1.39(1)
C(26) H(21) 0.9500
C(27) C(28) 1.36(1)
C(27) H(22) 0.9500
C(28) C(29) 1.37(1)
C(28) H(23) 0.9500
C(29) C(30) 1.38(1)
C(29) H(24) 0.9500
C(30) H(25) 0.9500
C(31) C(32) 1.393(8)
C(31) C(36) 1.394(8)
C(32) C(33) 1.400(9)
C(32) H(26) 0.9500
C(33) C(34) 1.36(1)
C(33) H(27) 0.9500
C(34) C(35) 1.38(1)
C(34) H(28) 0.9500
C(35) C(36) 1.381(8)
C(35) H(29) 0.9500
C(36) H(30) 0.9500
H(22) C(27) 0.9500
